data_2001825
loop_
_publ_author_name
'Hamzaoui, F.'
'Lamiot, J.'
'Baert, F.'

_publ_section_title
;
 X-ray structure of a new pyrethroid, RU 52259
;
_journal_issue 4
_journal_name_full 'Acta Crystallographica Section C'
_journal_page_first 818
_journal_page_last 820
_journal_paper_doi 10.1107/S010827019201134X
_journal_volume 49
_journal_year 1993
_chemical_formula_sum 'C31 H42 O9 S2'
_chemical_formula_weight 622.7
_symmetry_cell_setting orthorhombic
_symmetry_space_group_name_Hall 'P 2ac 2ab'
_symmetry_space_group_name_H-M 'P 21 21 21'
_cell_angle_alpha 90
_cell_angle_beta 90
_cell_angle_gamma 90
_cell_formula_units_Z 4
_cell_length_a 12.010(3)
_cell_length_b 6.681(5)
_cell_length_c 42.090(8)
_cell_measurement_reflns_used 25
_cell_measurement_temperature 293(2)
_cell_measurement_theta_max 50
_cell_measurement_theta_min 30
_cell_volume 3377(3)
_diffrn_measurement_device 'Nonius CAD4 rotating anode'
_diffrn_measurement_method \w/2\q
_diffrn_radiation_type CuK\a
_diffrn_radiation_wavelength 1.5419
_diffrn_reflns_limit_h_max 13
_diffrn_reflns_limit_h_min 0
_diffrn_reflns_limit_k_max 7
_diffrn_reflns_limit_k_min 0
_diffrn_reflns_limit_l_max 47
_diffrn_reflns_limit_l_min 0
_diffrn_reflns_number 3203
_diffrn_reflns_theta_max 60
_diffrn_standards_decay_% 0
_diffrn_standards_interval_time 120
_diffrn_standards_number 5
_exptl_absorpt_coefficient_mu 1.79
_exptl_absorpt_correction_type none
_exptl_crystal_colour Colourless
_exptl_crystal_density_diffrn 1.2
_exptl_crystal_description Plate
_exptl_crystal_size_max 0.5
_exptl_crystal_size_mid 0.4
_exptl_crystal_size_min 0.2
_refine_diff_density_max 0.21
_refine_diff_density_min -0.41
_refine_ls_goodness_of_fit_obs 7.4
_refine_ls_hydrogen_treatment 'H atoms: constrained refinement'
_refine_ls_number_parameters 407
_refine_ls_number_reflns 2838
_refine_ls_R_factor_obs 0.062
_refine_ls_shift/esd_max 0.012
_refine_ls_structure_factor_coef F
_refine_ls_weighting_scheme unit
_refine_ls_wR_factor_obs 0.062
_reflns_number_observed 2838
_reflns_observed_criterion I>=3\s(I)
_cod_data_source_file pa1024.cif
_cod_data_source_block pa1024_structure_1_of_1
_cod_depositor_comments
;
 Adding the _atom_site_type_symbol data item.

 Antanas Vaitkus,
 2017-01-28
;
_cod_original_cell_volume 3377.4
_cod_database_code 2001825

loop_
_atom_site_label
_atom_site_type_symbol
_atom_site_fract_x
_atom_site_fract_y
_atom_site_fract_z
_atom_site_U_iso_or_equiv
S1 S .7097(2) .3840(3) .14220(10) .044(2)
S2 S .6884(2) .4458(3) .03860(10) .047(2)
C1 C .6400(6) .4375(14) .0800(2) .042(10)
C2 C .7475(6) .4588(13) .1012(2) .038(9)
C3 C .7974(6) .6647(12) .1043(2) .039(9)
C4 C .9039(8) .9500(13) .0787(2) .067(12)
C5 C .9691(7) .5943(14) .0661(2) .056(11)
C6 C .9024(7) .7327(13) .0876(2) .043(9)
C7 C .9046(6) .6948(13) .1242(2) .038(9)
C8 C .9649(6) .5208(14) .1375(2) .044(10)
O9 O .9726(5) .3547(9) .12720(10) .050(7)
O10 O 1.0183(4) .5836(9) .16460(10) .043(6)
C11 C 1.0771(6) .4225(15) .1820(2) .052(11)
C12 C .9960(6) .2908(14) .1995(2) .049(10)
C13 C .9329(6) .3740(13) .2245(2) .044(10)
C14 C .8570(6) .2512(15) .2402(2) .057(11)
C15 C .8425(7) .0549(14) .2320(2) .057(12)
C16 C .9071(4) -.0240(14) .2077(2) .062(13)
C17 C .9821(7) .0932(14) .1915(2) .052(11)
O18 O .7985(5) .3298(11) .26620(10) .085(9)
C20 C .6940(9) .589(2) .2882(2) .086(18)
C21 C .6159(11) .746(2) .2840(3) .10(2)
C22 C .5778(10) .796(2) .2537(4) .12(2)
C23 C .6115(8) .6951(7) .2271(3) .098(16)
C24 C .6877(7) .5434(15) .2308(2) .067(12)
C19 C .7282(7) .4884(15) .2611(2) .058(12)
C25 C .5488(7) .5927(19) .0871(2) .061(13)
O26 O .5607(5) .7691(12) .0882(2) .069(10)
O27 O .4542(4) .4880(11) .09150(10) .065(9)
C28 C .3482(7) .592(3) .1011(3) .11(2)
C29 C .3654(10) .703(3) .1330(3) .15(3)
C30 C .3101(9) .742(3) .0753(3) .14(3)
C31 C .2700(9) .411(3) .1033(3) .13(3)
O32 O .6692(5) .1603(8) .13220(10) .058(7)
O33 O .6112(5) .5038(10) .15120(10) .075(8)
C34 C .6354(9) .0363(15) .1587(2) .070(13)
O35 O .7816(5) .3106(10) .03720(10) .072(8)
O36 O .7030(6) .6496(9) .02960(10) .069(8)
C37 C .5788(8) .3359(16) .0142(2) .052(13)
C38 C .5448(13) .1344(19) .0272(3) .08(2)
C39 C .6359(9) .316(2) -.0190(2) .080(19)
C40 C .4817(9) .481(2) .0119(2) .09(2)
HC1 H .605 .291 .081 .067
HC2 H .801 .333 .098 .067
HC3 H .753 .803 .106 .067
HC4 H .991 .976 .073 .134
H'C4 H .875 1.061 .095 .134
H''C4 H .856 .961 .057 .134
HC5 H .963 .434 .069 .134
H'C5 H 1.055 .640 .068 .134
H''C5 H .937 .636 .043 .134
HC7 H .904 .837 .136 .067
HC11 H 1.139 .508 .194 .067
H'C11 H 1.132 .332 .168 .067
HC13 H .943 .529 .231 .126
HC15 H .784 -.039 .245 .126
HC16 H .896 -.182 .201 .126
HC17 H 1.032 .029 .172 .126
HC20 H .723 .551 .311 .126
HC21 H .588 .828 .305 .126
HC22 H .517 .921 .252 .126
HC23 H .581 .736 .204 .126
HC24 H .716 .458 .210 .126
HC29 H .282 .731 .141 .134
H'C29 H .415 .836 .136 .134
H''C29 H .402 .583 .147 .134
HC30 H .233 .803 .084 .134
H'C30 H .295 .668 .053 .134
H''C30 H .369 .862 .072 .134
HC31 H .193 .478 .111 .134
H'C31 H .302 .310 .121 .134
H''C31 H .255 .328 .082 .134
HC34 H .608 -.100 .147 .134
H'C34 H .568 .099 .172 .134
H''C34 H .705 .004 .174 .134
HC38 H .621 .049 .028 .134
H'C38 H .487 .066 .011 .134
H''C38 H .509 .136 .051 .134
HC39 H .702 .206 -.019 .134
H'C39 H .669 .458 -.027 .134
H''C39 H .570 .268 -.035 .134
HC40 H .514 .621 .003 .134
H'C40 H .439 .506 .034 .134
H''C40 H .424 .419 -.005 .134

loop_
_geom_angle_atom_site_label_1
_geom_angle_atom_site_label_2
_geom_angle_atom_site_label_3
_geom_angle
_geom_angle_publ_flag
C2 S1 O32 94.6(3) yes
O32 S1 O33 108.9(3) yes
C1 S2 O36 108.7(4) yes
O35 S2 O36 119.6(4) yes
O36 S2 C37 108.8(4) yes
S2 C1 C25 112.9(6) yes
S1 C2 C1 107.6(5) yes
C1 C2 C3 117.2(7) yes
C2 C3 C7 119.7(7) yes
C3 C6 C4 114.6(7) yes
C3 C6 C7 60.5(5) yes
C4 C6 C7 113.7(7) yes
C3 C7 C6 58.2(5) yes
C6 C7 C8 120.5(6) yes
C7 C8 O10 107.6(7) yes
C8 O10 C11 114.2(6) yes
C11 C12 C13 118.8(7) yes
C13 C12 C17 119.9(5) yes
C12 C13 C14 118.3(7) yes
C13 C14 O18 118.5(7) yes
C14 C15 C16 118.7(8) yes
C12 C17 C16 120.3(8) yes
C2 S1 O33 106.7(3) yes
C1 S2 O35 105.4(4) yes
C1 S2 C37 107.1(4) yes
O35 S2 C37 106.6(4) yes
S2 C1 C2 105.9(5) yes
C2 C1 C25 114.4(7) yes
S1 C2 C3 105.3(5) yes
C2 C3 C6 124.5(7) yes
C6 C3 C7 61.4(5) yes
C3 C6 C5 122.2(7) yes
C4 C6 C5 115.7(8) yes
C5 C6 C7 118.7(7) yes
C3 C7 C8 120.6(7) yes
C7 C8 O9 129.1(8) yes
O9 C8 O10 123.3(7) yes
O10 C11 C12 111.0(6) yes
C11 C12 C17 121.3(7) yes
C17 C12 H8 120.0(5) yes
C13 C14 C15 121.8(8) yes
C15 C14 O18 119.6(7) yes
C15 C16 C17 121.1(8) yes
C14 O18 C19 118.6(7) yes
C21 C20 C19 116.8(11) yes
C21 C22 C23 122.1(13) yes
C23 C24 C19 121.5(9) yes
O18 C19 C24 123.5(8) yes
C1 C25 O26 126.1(9) yes
O26 C25 O27 127.8(9) yes
O27 C28 C29 110.0(10) yes
O27 C28 C31 99.7(9) yes
C29 C28 C31 113.9(11) yes
S1 O32 C34 114.3(5) yes
S2 C37 C39 102.8(7) yes
C38 C37 C39 111.6(10) yes
C39 C37 C40 109.5(8) yes
C20 C21 C22 120.6(13) yes
C22 C23 C24 118.0(10) yes
O18 C19 C20 115.5(8) yes
C20 C19 C24 120.9(9) yes
C1 C25 O27 106.1(7) yes
C25 O27 C28 120.6(8) yes
O27 C28 C30 111.1(10) yes
C29 C28 C30 109.9(11) yes
C30 C28 C31 111.9(11) yes
S2 C37 C38 110.5(7) yes
S2 C37 C40 109.5(7) yes
C38 C37 C40 112.6(9) yes

loop_
_geom_bond_atom_site_label_1
_geom_bond_atom_site_label_2
_geom_bond_distance
_geom_bond_publ_flag
S1 C2 1.854(7) yes
S1 O32 1.627(6) yes
S1 O33 1.476(7) yes
S2 C1 1.839(7) yes
S2 O35 1.439(7) yes
S2 O36 1.424(7) yes
S2 C37 1.824(10) yes
C1 C2 1.575(10) yes
C1 C25 1.538(13) yes
C2 C3 1.507(11) yes
C3 C6 1.514(10) yes
C3 C7 1.550(10) yes
C4 C6 1.499(12) yes
C6 C7 1.564(10) yes
C7 C8 1.479(12) yes
C8 O9 1.195(11) yes
C8 O10 1.375(8) yes
O10 C11 1.480(10) yes
C11 C12 1.506(11) yes
C12 C13 1.410(10) yes
C12 C17 1.373(13) yes
C13 C14 1.394(11) yes
C14 C15 1.367(13) yes
C14 O18 1.399(10) yes
C15 C16 1.387(12) yes
C16 C17 1.375(13) yes
O18 C19 1.371(11) yes
C28 C30 1.55(2) yes
C28 C31 1.54(2) yes
O32 C34 1.446(10) yes
C37 C38 1.509(17) yes
C37 C39 1.563(12) yes
C37 C40 1.519(16) yes
C4 HC4 1.080(14) yes
C4 H'C4 1.080(12) yes
C4 H''C4 1.080(13) yes
C5 HC5 1.080(13) yes
C5 H'C5 1.080(11) yes
C5 H''C5 1.080(11) yes
C5 C6 1.522(11) yes
C13 HC13 1.076(8) yes
C17 HC17 1.097(9) yes
C15 HC15 1.080(7) yes
C16 HC16 1.106(10) yes
C20 HC20 1.049(10) yes
C21 HC21 1.101(14) yes
C22 HC22 1.107(13) yes
C23 HC23 1.056(12) yes
C24 HC24 1.095(9) yes
C29 HC29 1.080(17) yes
C29 H'C29 1.08(3) yes
C29 H''C29 1.08(3) yes
C30 HC30 1.080(17) yes
C30 H'C30 1.08(2) yes
C20 C21 1.420(19) yes
C21 C22 1.40(2) yes
C22 C23 1.37(2) yes
C23 C24 1.374(14) yes
C24 C19 1.414(12) yes
C25 O26 1.187(15) yes
C25 O27 1.347(11) yes
O27 C28 1.506(13) yes
C28 C29 1.547(19) yes
C20 C19 1.386(14) yes
C30 H''C30 1.08(2) yes
C31 H'C31 1.080(17) yes
C31 H''C31 1.08(2) yes
C38 HC38 1.08(2) yes
C38 H'C38 1.08(2) yes
C38 H''C38 1.08(2) yes
C40 HC40 1.08(3) yes
C40 H'C40 1.080(16) yes
C40 H''C40 1.080(18) yes
C7 HC7 1.07(4) yes
C11 HC11 1.07(6) yes
C11 H'C11 1.07(6) yes
